data_7040784
loop_
_publ_author_name
'Kr\"amer, Christoph'
'Leingang, Simone'
'H\"ubner, Olaf'
'Kaifer, Elisabeth'
'Wadepohl, Hubert'
'Himmel, Hans-J\"org'

_publ_section_title
;
 Construction of copper chains with new fluorescent
 guanidino-functionalized naphthyridine ligands.
;
_journal_issue 42
_journal_name_full 'Dalton transactions (Cambridge, England : 2003)'
_journal_page_first 16966
_journal_page_last 16983
_journal_paper_doi 10.1039/c6dt03166h
_journal_volume 45
_journal_year 2016
_chemical_formula_sum 'C25.6 H41.6 Cl12.8 N8'
_chemical_formula_weight 915.23
_space_group_crystal_system monoclinic
_space_group_IT_number 15
_space_group_name_Hall '-C 2yc'
_space_group_name_H-M_alt 'C 1 2/c 1'
_symmetry_space_group_name_Hall '-C 2yc'
_symmetry_space_group_name_H-M 'C 1 2/c 1'
_atom_sites_solution_hydrogens mixed
_audit_creation_method SHELXL-2014/7
_audit_update_record
;
2016-08-09 deposited with the CCDC.
2016-09-26 downloaded from the CCDC.
;
_cell_angle_alpha 90
_cell_angle_beta 126.50(3)
_cell_angle_gamma 90
_cell_formula_units_Z 4
_cell_length_a 23.191(5)
_cell_length_b 14.615(3)
_cell_length_c 16.702(3)
_cell_measurement_reflns_used 6669
_cell_measurement_temperature 100
_cell_measurement_theta_max 30.10
_cell_measurement_theta_min 2.18
_cell_volume 4551(2)
_computing_cell_refinement 'DENZO/SKALEPACK (Bruker AXS, 1997-2009)'
_computing_data_collection 'COLLECT (Bruker AXS, 1997-2009)'
_computing_data_reduction 'DENZO/SKALEPACK (Bruker AXS, 1997-2009)'
_computing_molecular_graphics 'XPMA (Zsolnai, Huttner, 1994)'
_computing_publication_material 'SHELXL-2014/7 (Sheldrick, 2014)'
_computing_structure_refinement 'SHELXL-2014/7 (Sheldrick, 2014)'
_computing_structure_solution 'SHELXS-2014/7 (Sheldrick, 2014)'
_diffrn_ambient_temperature 100
_diffrn_measured_fraction_theta_full 0.998
_diffrn_measured_fraction_theta_max 0.993
_diffrn_measurement_device_type 'NONIUS KAPPA CCD'
_diffrn_measurement_method 'O-Scan    '
_diffrn_radiation_monochromator graphite
_diffrn_radiation_source 'fine-focus sealed tube'
_diffrn_radiation_type MoK\a
_diffrn_radiation_wavelength 0.71073
_diffrn_reflns_av_R_equivalents 0.0601
_diffrn_reflns_av_unetI/netI 0.0738
_diffrn_reflns_Laue_measured_fraction_full 0.998
_diffrn_reflns_Laue_measured_fraction_max 0.993
_diffrn_reflns_limit_h_max 32
_diffrn_reflns_limit_h_min -32
_diffrn_reflns_limit_k_max 20
_diffrn_reflns_limit_k_min -20
_diffrn_reflns_limit_l_max 23
_diffrn_reflns_limit_l_min -23
_diffrn_reflns_number 12732
_diffrn_reflns_point_group_measured_fraction_full 0.998
_diffrn_reflns_point_group_measured_fraction_max 0.993
_diffrn_reflns_theta_full 25.242
_diffrn_reflns_theta_max 30.102
_diffrn_reflns_theta_min 2.185
_exptl_absorpt_coefficient_mu 0.805
_exptl_absorpt_correction_type none
_exptl_crystal_colour colourless
_exptl_crystal_density_diffrn 1.336
_exptl_crystal_description 'box shaped'
_exptl_crystal_F_000 1875
_exptl_crystal_size_max 0.40
_exptl_crystal_size_mid 0.40
_exptl_crystal_size_min 0.25
_refine_diff_density_max 0.931
_refine_diff_density_min -0.439
_refine_diff_density_rms 0.091
_refine_ls_extinction_method none
_refine_ls_goodness_of_fit_ref 1.035
_refine_ls_hydrogen_treatment mixed
_refine_ls_matrix_type full
_refine_ls_number_parameters 297
_refine_ls_number_reflns 6669
_refine_ls_number_restraints 0
_refine_ls_restrained_S_all 1.035
_refine_ls_R_factor_all 0.0961
_refine_ls_R_factor_gt 0.0629
_refine_ls_shift/su_max 0.000
_refine_ls_shift/su_mean 0.000
_refine_ls_structure_factor_coef Fsqd
_refine_ls_weighting_details 'w=1/[\s^2^(Fo^2^)+(0.1368P)^2^+1.9398P] where P=(Fo^2^+2Fc^2^)/3'
_refine_ls_weighting_scheme calc
_refine_ls_wR_factor_gt 0.1906
_refine_ls_wR_factor_ref 0.2151
_reflns_Friedel_coverage 0.000
_reflns_number_gt 4538
_reflns_number_total 6669
_reflns_threshold_expression 'I > 2\s(I)'
_cod_data_source_file c6dt03166h2.cif
_cod_data_source_block ck270n
_cod_depositor_comments 'Adding full bibliography for 7040782--7040791.cif.'
_cod_original_formula_sum 'C25.60 H41.60 Cl12.80 N8'
_cod_database_code 7040784
_shelx_shelxl_version_number 2014/7
_shelx_space_group_comment
;
The symmetry employed for this shelxl refinement is uniquely defined
by the following loop, which should always be used as a source of
symmetry information in preference to the above space-group names.
They are only intended as comments.
;

loop_
_space_group_symop_operation_xyz
'x, y, z'
'-x, y, -z+1/2'
'x+1/2, y+1/2, z'
'-x+1/2, y+1/2, -z+1/2'
'-x, -y, -z'
'x, -y, z-1/2'
'-x+1/2, -y+1/2, -z'
'x+1/2, -y+1/2, z-1/2'

loop_
_atom_site_label
_atom_site_type_symbol
_atom_site_fract_x
_atom_site_fract_y
_atom_site_fract_z
_atom_site_U_iso_or_equiv
_atom_site_adp_type
_atom_site_occupancy
_atom_site_site_symmetry_order
_atom_site_calc_flag
_atom_site_refinement_flags_posn
_atom_site_refinement_flags_adp
_atom_site_refinement_flags_occupancy
_atom_site_disorder_assembly
_atom_site_disorder_group
Cl1 Cl 0.23330(3) 0.11137(4) 0.21450(4) 0.02863(17) Uani 1 1 d . . . . .
N1 N 0.34352(10) 0.04611(13) 0.73584(15) 0.0270(4) Uani 1 1 d . . . . .
H1N H 0.3059(17) 0.013(2) 0.722(2) 0.043(8) Uiso 1 1 d . . . . .
N2 N 0.28387(10) 0.17386(14) 0.73607(16) 0.0282(4) Uani 1 1 d . . . . .
H2N H 0.2844(14) 0.236(2) 0.752(2) 0.028(7) Uiso 1 1 d . . . . .
N3 N 0.39927(11) 0.18792(14) 0.77928(17) 0.0307(4) Uani 1 1 d . . . . .
H3N H 0.430(2) 0.154(3) 0.774(3) 0.070(12) Uiso 1 1 d . . . . .
N4 N 0.44910(10) 0.04085(12) 0.74691(15) 0.0252(4) Uani 1 1 d . . . . .
C1 C 0.39744(12) -0.00392(15) 0.74105(17) 0.0248(4) Uani 1 1 d . . . . .
C2 C 0.39180(13) -0.10035(15) 0.73838(19) 0.0292(5) Uani 1 1 d . . . . .
H2 H 0.3538 -0.1288 0.7331 0.035 Uiso 1 1 calc R U . . .
C3 C 0.44342(13) -0.15044(16) 0.74377(18) 0.0290(5) Uani 1 1 d . . . . .
H3 H 0.4415 -0.2140 0.7434 0.035 Uiso 1 1 calc R U . . .
C4 C 0.5000 -0.1058(2) 0.7500 0.0259(6) Uani 1 2 d S T P . .
C5 C 0.5000 -0.0094(2) 0.7500 0.0243(6) Uani 1 2 d S T P . .
C6 C 0.34211(12) 0.13786(15) 0.75026(17) 0.0258(4) Uani 1 1 d . . . . .
C7 C 0.21655(13) 0.12378(17) 0.6966(2) 0.0319(5) Uani 1 1 d . . . . .
H7 H 0.2286 0.0647 0.7308 0.038 Uiso 1 1 calc R U . . .
C8 C 0.17553(15) 0.10623(19) 0.5853(2) 0.0417(6) Uani 1 1 d . . . . .
H8A H 0.1601 0.1635 0.5502 0.062 Uiso 1 1 calc R U . . .
H8B H 0.1344 0.0687 0.5624 0.062 Uiso 1 1 calc R U . . .
H8C H 0.2062 0.0755 0.5731 0.062 Uiso 1 1 calc R U . . .
C9 C 0.17243(16) 0.1780(2) 0.7193(3) 0.0466(7) Uani 1 1 d . . . . .
H9A H 0.2004 0.1893 0.7897 0.070 Uiso 1 1 calc R U . . .
H9B H 0.1303 0.1438 0.6985 0.070 Uiso 1 1 calc R U . . .
H9C H 0.1586 0.2352 0.6843 0.070 Uiso 1 1 calc R U . . .
C10 C 0.40589(13) 0.28728(16) 0.7961(2) 0.0334(5) Uani 1 1 d . . . . .
H10 H 0.3820 0.3038 0.8266 0.040 Uiso 1 1 calc R U . . .
C11 C 0.48527(15) 0.3090(2) 0.8697(3) 0.0500(8) Uani 1 1 d . . . . .
H11A H 0.5042 0.2786 0.9318 0.075 Uiso 1 1 calc R U . . .
H11B H 0.4915 0.3738 0.8804 0.075 Uiso 1 1 calc R U . . .
H11C H 0.5102 0.2881 0.8434 0.075 Uiso 1 1 calc R U . . .
C12 C 0.37046(17) 0.33944(19) 0.6991(3) 0.0452(7) Uani 1 1 d . . . . .
H12A H 0.3941 0.3252 0.6692 0.068 Uiso 1 1 calc R U . . .
H12B H 0.3739 0.4040 0.7121 0.068 Uiso 1 1 calc R U . . .
H12C H 0.3209 0.3222 0.6546 0.068 Uiso 1 1 calc R U . . .
C21 C 0.3394(2) 0.0654(3) 0.4596(3) 0.0610(9) Uani 0.5 1 d . . P A 1
H21 H 0.3037 0.0778 0.3885 0.073 Uiso 0.5 1 calc R U P A 1
Cl2 Cl 0.3278(3) -0.0421(5) 0.4842(5) 0.095(2) Uani 0.5 1 d . . P A 1
Cl3 Cl 0.3366(4) 0.1477(4) 0.5239(5) 0.096(2) Uani 0.5 1 d . . P A 1
Cl4 Cl 0.4300(4) 0.0731(4) 0.4901(5) 0.0801(11) Uani 0.5 1 d . . P A 1
C22 C 0.3394(2) 0.0654(3) 0.4596(3) 0.0610(9) Uani 0.5 1 d . . P B 2
H22 H 0.3093 0.0825 0.3890 0.073 Uiso 0.5 1 calc R U P B 2
Cl5 Cl 0.2990(3) -0.0334(4) 0.4764(5) 0.0715(11) Uani 0.5 1 d . . P B 2
Cl6 Cl 0.33596(19) 0.1568(3) 0.5305(3) 0.0409(6) Uani 0.5 1 d . . P B 2
Cl7 Cl 0.4200(4) 0.0343(4) 0.4924(5) 0.105(2) Uani 0.5 1 d . . P B 2
C23 C 0.3639(5) 0.3381(6) 1.0271(5) 0.0478(18) Uani 0.4 1 d . . P C 1
H23 H 0.3421 0.3763 0.9675 0.057 Uiso 0.4 1 calc R U P C 1
Cl8 Cl 0.4237(2) 0.2592(4) 1.0308(4) 0.0547(11) Uani 0.4 1 d . . P C 1
Cl9 Cl 0.29408(10) 0.27442(12) 1.01956(14) 0.0462(4) Uani 0.4 1 d . . P C 1
Cl10 Cl 0.40758(19) 0.4076(2) 1.1308(2) 0.0672(9) Uani 0.4 1 d . . P C 1
C24 C 0.3969(4) 0.3659(5) 1.0292(5) 0.0323(13) Uani 0.4 1 d . . P D 2
H24 H 0.3613 0.3906 0.9625 0.039 Uiso 0.4 1 calc R U P D 2
Cl11 Cl 0.47910(10) 0.41806(16) 1.0767(2) 0.0688(7) Uani 0.4 1 d . . P D 2
Cl12 Cl 0.4000(2) 0.2467(3) 1.0189(4) 0.0477(9) Uani 0.4 1 d . . P D 2
Cl13 Cl 0.3688(2) 0.3922(2) 1.1041(3) 0.0752(9) Uani 0.4 1 d . . P D 2

loop_
_atom_site_aniso_label
_atom_site_aniso_U_11
_atom_site_aniso_U_22
_atom_site_aniso_U_33
_atom_site_aniso_U_23
_atom_site_aniso_U_13
_atom_site_aniso_U_12
Cl1 0.0276(3) 0.0254(3) 0.0351(3) -0.0002(2) 0.0199(2) 0.0037(2)
N1 0.0275(10) 0.0222(9) 0.0380(11) 0.0002(8) 0.0231(9) -0.0002(7)
N2 0.0271(10) 0.0225(9) 0.0391(11) -0.0020(8) 0.0219(9) 0.0000(7)
N3 0.0295(10) 0.0234(9) 0.0458(12) -0.0041(8) 0.0260(10) -0.0010(8)
N4 0.0253(9) 0.0210(8) 0.0313(10) 0.0004(7) 0.0180(8) 0.0011(7)
C1 0.0249(10) 0.0241(10) 0.0275(11) 0.0001(8) 0.0167(9) 0.0007(8)
C2 0.0310(12) 0.0231(10) 0.0409(13) 0.0009(9) 0.0253(11) -0.0014(8)
C3 0.0336(12) 0.0211(10) 0.0380(13) 0.0001(9) 0.0244(11) -0.0007(9)
C4 0.0293(15) 0.0210(14) 0.0316(16) 0.000 0.0204(14) 0.000
C5 0.0235(14) 0.0243(14) 0.0282(15) 0.000 0.0170(13) 0.000
C6 0.0267(10) 0.0244(10) 0.0303(11) -0.0012(8) 0.0191(9) -0.0003(8)
C7 0.0276(11) 0.0270(11) 0.0455(14) -0.0019(10) 0.0242(11) -0.0024(9)
C8 0.0322(13) 0.0343(13) 0.0468(16) -0.0003(11) 0.0171(12) 0.0014(10)
C9 0.0386(14) 0.0356(14) 0.078(2) -0.0116(14) 0.0417(16) -0.0052(11)
C10 0.0339(12) 0.0223(10) 0.0523(16) -0.0060(10) 0.0302(12) -0.0020(9)
C11 0.0392(15) 0.0364(14) 0.081(2) -0.0191(14) 0.0396(16) -0.0114(12)
C12 0.0578(17) 0.0316(13) 0.067(2) 0.0075(13) 0.0488(17) 0.0050(12)
C21 0.072(2) 0.055(2) 0.0359(16) 0.0039(14) 0.0209(16) 0.0000(17)
Cl2 0.134(5) 0.0433(17) 0.0578(16) 0.0030(12) 0.030(3) -0.016(3)
Cl3 0.141(4) 0.049(2) 0.049(2) 0.0012(15) 0.030(2) 0.0091(19)
Cl4 0.067(2) 0.111(3) 0.0491(14) -0.006(2) 0.0274(13) 0.001(2)
C22 0.072(2) 0.055(2) 0.0359(16) 0.0039(14) 0.0209(16) 0.0000(17)
Cl5 0.105(3) 0.0359(13) 0.0487(16) 0.0002(10) 0.032(2) -0.0121(19)
Cl6 0.0543(13) 0.0303(11) 0.0328(12) 0.0010(8) 0.0230(11) -0.0023(8)
Cl7 0.067(2) 0.183(6) 0.0499(15) -0.003(4) 0.0268(15) 0.012(4)
C23 0.060(5) 0.041(4) 0.024(3) 0.010(3) 0.015(3) 0.006(4)
Cl8 0.0457(19) 0.075(3) 0.0435(18) 0.0217(17) 0.0264(18) 0.0207(17)
Cl9 0.0565(11) 0.0387(9) 0.0418(9) 0.0007(7) 0.0283(9) 0.0049(7)
Cl10 0.090(2) 0.0581(14) 0.0398(12) -0.0073(9) 0.0310(14) -0.0228(15)
C24 0.035(3) 0.030(3) 0.030(3) 0.007(2) 0.018(3) -0.002(3)
Cl11 0.0306(9) 0.0564(12) 0.0845(16) -0.0120(11) 0.0153(10) -0.0005(8)
Cl12 0.063(2) 0.0331(10) 0.0371(14) 0.0087(8) 0.0242(19) 0.0044(15)
Cl13 0.131(3) 0.0587(17) 0.093(2) 0.0127(16) 0.097(3) 0.0152(18)

loop_
_atom_type_symbol
_atom_type_description
_atom_type_scat_dispersion_real
_atom_type_scat_dispersion_imag
_atom_type_scat_source
C C 0.0033 0.0016 'International Tables Vol C Tables 4.2.6.8 and 6.1.1.4'
H H 0.0000 0.0000 'International Tables Vol C Tables 4.2.6.8 and 6.1.1.4'
N N 0.0061 0.0033 'International Tables Vol C Tables 4.2.6.8 and 6.1.1.4'
Cl Cl 0.1484 0.1585 'International Tables Vol C Tables 4.2.6.8 and 6.1.1.4'

loop_
_geom_angle_atom_site_label_1
_geom_angle_atom_site_label_2
_geom_angle_atom_site_label_3
_geom_angle
_geom_angle_site_symmetry_1
_geom_angle_site_symmetry_3
C6 N1 C1 127.84(19) . .
C6 N1 H1N 117(2) . .
C1 N1 H1N 115(2) . .
C6 N2 C7 125.0(2) . .
C6 N2 H2N 119.1(17) . .
C7 N2 H2N 115.9(17) . .
C6 N3 C10 125.61(19) . .
C6 N3 H3N 110(2) . .
C10 N3 H3N 123(2) . .
C1 N4 C5 117.6(2) . .
N4 C1 N1 118.9(2) . .
N4 C1 C2 124.1(2) . .
N1 C1 C2 117.04(19) . .
C3 C2 C1 118.3(2) . .
C3 C2 H2 120.9 . .
C1 C2 H2 120.9 . .
C2 C3 C4 119.9(2) . .
C2 C3 H3 120.0 . .
C4 C3 H3 120.0 . .
C5 C4 C3 117.53(14) . .
C5 C4 C3 117.53(14) . 2_656
C3 C4 C3 124.9(3) . 2_656
N4 C5 N4 114.9(3) . 2_656
N4 C5 C4 122.54(13) . .
N4 C5 C4 122.53(13) 2_656 .
N3 C6 N2 122.2(2) . .
N3 C6 N1 118.8(2) . .
N2 C6 N1 119.0(2) . .
N2 C7 C9 108.8(2) . .
N2 C7 C8 110.8(2) . .
C9 C7 C8 111.7(2) . .
N2 C7 H7 108.5 . .
C9 C7 H7 108.5 . .
C8 C7 H7 108.5 . .
C7 C8 H8A 109.5 . .
C7 C8 H8B 109.5 . .
H8A C8 H8B 109.5 . .
C7 C8 H8C 109.5 . .
H8A C8 H8C 109.5 . .
H8B C8 H8C 109.5 . .
C7 C9 H9A 109.5 . .
C7 C9 H9B 109.5 . .
H9A C9 H9B 109.5 . .
C7 C9 H9C 109.5 . .
H9A C9 H9C 109.5 . .
H9B C9 H9C 109.5 . .
N3 C10 C12 111.3(2) . .
N3 C10 C11 107.4(2) . .
C12 C10 C11 112.7(2) . .
N3 C10 H10 108.4 . .
C12 C10 H10 108.4 . .
C11 C10 H10 108.4 . .
C10 C11 H11A 109.5 . .
C10 C11 H11B 109.5 . .
H11A C11 H11B 109.5 . .
C10 C11 H11C 109.5 . .
H11A C11 H11C 109.5 . .
H11B C11 H11C 109.5 . .
C10 C12 H12A 109.5 . .
C10 C12 H12B 109.5 . .
H12A C12 H12B 109.5 . .
C10 C12 H12C 109.5 . .
H12A C12 H12C 109.5 . .
H12B C12 H12C 109.5 . .
Cl3 C21 Cl2 116.8(4) . .
Cl3 C21 Cl4 104.9(4) . .
Cl2 C21 Cl4 108.0(3) . .
Cl3 C21 H21 109.0 . .
Cl2 C21 H21 109.0 . .
Cl4 C21 H21 109.0 . .
Cl7 C22 Cl6 117.5(3) . .
Cl7 C22 Cl5 108.1(3) . .
Cl6 C22 Cl5 104.8(3) . .
Cl7 C22 H22 108.7 . .
Cl6 C22 H22 108.7 . .
Cl5 C22 H22 108.7 . .
Cl10 C23 Cl8 111.5(5) . .
Cl10 C23 Cl9 109.9(5) . .
Cl8 C23 Cl9 108.5(5) . .
Cl10 C23 H23 109.0 . .
Cl8 C23 H23 109.0 . .
Cl9 C23 H23 109.0 . .
C23 Cl9 Cl9 164.9(3) . 7_557
Cl11 C24 Cl12 112.3(4) . .
Cl11 C24 Cl13 110.3(4) . .
Cl12 C24 Cl13 109.9(4) . .
Cl11 C24 H24 108.0 . .
Cl12 C24 H24 108.0 . .
Cl13 C24 H24 108.0 . .

loop_
_geom_bond_atom_site_label_1
_geom_bond_atom_site_label_2
_geom_bond_distance
_geom_bond_site_symmetry_2
N1 C6 1.366(3) .
N1 C1 1.406(3) .
N1 H1N 0.90(3) .
N2 C6 1.333(3) .
N2 C7 1.478(3) .
N2 H2N 0.94(3) .
N3 C6 1.328(3) .
N3 C10 1.470(3) .
N3 H3N 0.92(4) .
N4 C1 1.317(3) .
N4 C5 1.365(2) .
C1 C2 1.414(3) .
C2 C3 1.360(3) .
C2 H2 0.9300 .
C3 C4 1.413(3) .
C3 H3 0.9300 .
C4 C5 1.409(4) .
C4 C3 1.413(3) 2_656
C5 N4 1.365(2) 2_656
C7 C9 1.510(4) .
C7 C8 1.524(4) .
C7 H7 0.9800 .
C8 H8A 0.9600 .
C8 H8B 0.9600 .
C8 H8C 0.9600 .
C9 H9A 0.9600 .
C9 H9B 0.9600 .
C9 H9C 0.9600 .
C10 C12 1.516(4) .
C10 C11 1.519(4) .
C10 H10 0.9800 .
C11 H11A 0.9600 .
C11 H11B 0.9600 .
C11 H11C 0.9600 .
C12 H12A 0.9600 .
C12 H12B 0.9600 .
C12 H12C 0.9600 .
C21 Cl3 1.638(7) .
C21 Cl2 1.686(8) .
C21 Cl4 1.848(8) .
C21 H21 0.9800 .
C22 Cl7 1.668(9) .
C22 Cl6 1.817(6) .
C22 Cl5 1.831(7) .
C22 H22 0.9800 .
C23 Cl10 1.723(8) .
C23 Cl8 1.776(10) .
C23 Cl9 1.806(11) .
C23 H23 0.9800 .
Cl9 Cl9 1.878(4) 7_557
C24 Cl11 1.745(8) .
C24 Cl12 1.756(8) .
C24 Cl13 1.761(7) .
C24 H24 0.9800 .

loop_
_geom_torsion_atom_site_label_1
_geom_torsion_atom_site_label_2
_geom_torsion_atom_site_label_3
_geom_torsion_atom_site_label_4
_geom_torsion
_geom_torsion_site_symmetry_1
_geom_torsion_site_symmetry_4
C5 N4 C1 N1 -178.80(17) . .
C5 N4 C1 C2 0.4(3) . .
C6 N1 C1 N4 -10.3(4) . .
C6 N1 C1 C2 170.5(2) . .
N4 C1 C2 C3 1.1(4) . .
N1 C1 C2 C3 -179.7(2) . .
C1 C2 C3 C4 -1.1(4) . .
C2 C3 C4 C5 -0.2(3) . .
C2 C3 C4 C3 179.8(3) . 2_656
C1 N4 C5 N4 178.2(2) . 2_656
C1 N4 C5 C4 -1.8(2) . .
C3 C4 C5 N4 1.76(15) . .
C3 C4 C5 N4 -178.24(15) 2_656 .
C3 C4 C5 N4 -178.23(15) . 2_656
C3 C4 C5 N4 1.77(15) 2_656 2_656
C10 N3 C6 N2 -2.2(4) . .
C10 N3 C6 N1 178.7(2) . .
C7 N2 C6 N3 175.1(2) . .
C7 N2 C6 N1 -5.9(4) . .
C1 N1 C6 N3 -5.0(4) . .
C1 N1 C6 N2 175.9(2) . .
C6 N2 C7 C9 163.6(3) . .
C6 N2 C7 C8 -73.2(3) . .
C6 N3 C10 C12 -81.4(3) . .
C6 N3 C10 C11 154.8(3) . .
Cl10 C23 Cl9 Cl9 117.3(10) . 7_557
Cl8 C23 Cl9 Cl9 -120.5(11) . 7_557
